data_2022642
loop_
_publ_author_name
'Manawar, Rohit B.'
'Pashavan, Chandankumar T.'
'Shah, Manish K.'
'Jotani, Mukesh M.'
'Tiekink, Edward R. T.'

_publ_section_title
;
 Crystal structures of two dis-symmetric di-Schiff base compounds:
 2-({(E)-2-[(E)-2,6-dichlorobenzylidene]hydrazin-1-ylidene}methyl)-6-methoxyphenol
 and
 4-bromo-2-({(E)-2-[(E)-2,6-dichlorobenzylidene]hydrazin-1-ylidene}methyl)phenol
;
_journal_coden_ASTM ACSECI
_journal_coeditor_code HB7915
_journal_issue 6
_journal_name_full
;
 Acta Crystallographica, Section E: Crystallographic Communications
;
_journal_page_first 862
_journal_page_last 869
_journal_paper_doi 10.1107/S2056989020006416
_journal_volume 76
_journal_year 2020
_chemical_absolute_configuration ad
_chemical_formula_iupac 'C15 H12 Cl2 N2 O2'
_chemical_formula_moiety 'C15 H12 Cl2 N2 O2'
_chemical_formula_sum 'C15 H12 Cl2 N2 O2'
_chemical_formula_weight 323.17
_chemical_name_systematic 2-({(<i>E</i>)-2-[(<i>E</i>)-2,6-Dichlorobenzylidene]hydrazin-1-ylidene}methyl)-6-methoxyphenol
_space_group_crystal_system orthorhombic
_space_group_IT_number 19
_space_group_name_Hall 'P 2ac 2ab'
_space_group_name_H-M_alt 'P 21 21 21'
_atom_sites_solution_hydrogens mixed
_atom_sites_solution_primary direct
_atom_sites_solution_secondary difmap
_audit_creation_method SHELXL-2018/3
_cell_angle_alpha 90
_cell_angle_beta 90
_cell_angle_gamma 90
_cell_formula_units_Z 4
_cell_length_a 4.3556(2)
_cell_length_b 12.8548(4)
_cell_length_c 25.9904(9)
_cell_measurement_reflns_used 7669
_cell_measurement_temperature 296(2)
_cell_measurement_theta_max 20.9
_cell_measurement_theta_min 2.84
_cell_volume 1455.21(10)
_computing_cell_refinement
;
APEX2/SAINT (Bruker, 2004)
;
_computing_data_collection
;
APEX2 (Bruker, 2004)
;
_computing_data_reduction
;
SAINT (Bruker, 2004)
;
_computing_molecular_graphics
;
ORTEP-3 for Windows (Farrugia, 2012), DIAMOND (Brandenburg,
2006)
;
_computing_publication_material
;
publCIF (Westrip, 2010)
;
_computing_structure_refinement
;
<i>SHELXL2014/7</i> (Sheldrick, 2015)
;
_computing_structure_solution
;
SIR92 (Altomare <i>et al.</i>,  1994)
;
_diffrn_ambient_temperature 296(2)
_diffrn_measured_fraction_theta_full 1.000
_diffrn_measured_fraction_theta_max 0.995
_diffrn_measurement_device_type 'Bruker Kappa APEXII CCD'
_diffrn_measurement_method '\w and \f scan'
_diffrn_radiation_type MoK\a
_diffrn_radiation_wavelength 0.71073
_diffrn_reflns_av_R_equivalents 0.0700
_diffrn_reflns_av_unetI/netI 0.0321
_diffrn_reflns_Laue_measured_fraction_full 1.000
_diffrn_reflns_Laue_measured_fraction_max 0.995
_diffrn_reflns_limit_h_max 5
_diffrn_reflns_limit_h_min -5
_diffrn_reflns_limit_k_max 17
_diffrn_reflns_limit_k_min -17
_diffrn_reflns_limit_l_max 35
_diffrn_reflns_limit_l_min -34
_diffrn_reflns_number 48935
_diffrn_reflns_point_group_measured_fraction_full 1.000
_diffrn_reflns_point_group_measured_fraction_max 0.992
_diffrn_reflns_theta_full 25.242
_diffrn_reflns_theta_max 28.807
_diffrn_reflns_theta_min 1.567
_diffrn_source 'X-ray tube'
_exptl_absorpt_coefficient_mu 0.451
_exptl_absorpt_correction_T_max 0.746
_exptl_absorpt_correction_T_min 0.557
_exptl_absorpt_correction_type multi-scan
_exptl_absorpt_process_details
;
(SADABS; Bruker, 2004)
;
_exptl_crystal_colour yellow
_exptl_crystal_density_diffrn 1.475
_exptl_crystal_description block
_exptl_crystal_F_000 664
_exptl_crystal_size_max 0.300
_exptl_crystal_size_mid 0.250
_exptl_crystal_size_min 0.250
_refine_diff_density_max 0.157
_refine_diff_density_min -0.253
_refine_diff_density_rms 0.045
_refine_ls_abs_structure_details
;
Flack <i>x</i> determined using 1004 quotients
[(<i>I</i>^+^)-(<i>I</i>^-^)]/[(<i>I</i>^+^)+(<i>I</i>^-^)]
(Parsons <i>et al.</i>,  2013).
;
_refine_ls_abs_structure_Flack 0.12(3)
_refine_ls_extinction_coef .
_refine_ls_extinction_method none
_refine_ls_goodness_of_fit_ref 1.017
_refine_ls_hydrogen_treatment mixed
_refine_ls_matrix_type full
_refine_ls_number_parameters 194
_refine_ls_number_reflns 3751
_refine_ls_number_restraints 1
_refine_ls_restrained_S_all 1.017
_refine_ls_R_factor_all 0.0576
_refine_ls_R_factor_gt 0.0387
_refine_ls_shift/su_max 0.000
_refine_ls_shift/su_mean 0.000
_refine_ls_structure_factor_coef Fsqd
_refine_ls_weighting_details 'w=1/[\s^2^(Fo^2^)+(0.0465P)^2^+0.2295P] where P=(Fo^2^+2Fc^2^)/3'
_refine_ls_weighting_scheme calc
_refine_ls_wR_factor_gt 0.0902
_refine_ls_wR_factor_ref 0.0988
_reflns_Friedel_coverage 0.685
_reflns_Friedel_fraction_full 1.000
_reflns_Friedel_fraction_max 0.988
_reflns_number_gt 2909
_reflns_number_total 3751
_reflns_threshold_expression 'I > 2\s(I)'
_cod_data_source_file hb7915sup1_I.cif
_cod_data_source_block I
_cod_database_code 2022642
_publcif_datablock.id {b9da7572-149f-4ef9-8e6e-1cb41469789c}

_shelx_shelxl_version_number 2018/3
_iucr_geom_hbonds_special_details
;
<i>Cg</i>1 is the  centroid of the (C9--14) ring.
;
_geom_extra_table_head_d
;
Summary of interaction energies (kJ mol^-1^) calculated for (I) and (II)
;
_geom_table_footnote_d
;
Notes: (<i>a</i>) Symmetry operations for (I): (i) -1 + <i>x</i>, <i>y</i>,
 <i>z</i>; 
(ii) -1/2 + <i>x</i>, 5/2 - <i>y</i>, - <i>z</i>; (iii) 1 + <i>x</i>,
 <i>y</i>, <i>z</i>.
(<i>b</i>) Symmetry operations for (II): (i) 1/2 + <i>x</i>, 3 - <i>y</i>,
 <i>z</i>;
(ii) -1/2 + <i>x</i>, 1 - <i>y</i>, <i>z</i>.
;
_shelx_space_group_comment
;
The symmetry employed for this shelxl refinement is uniquely defined
by the following loop, which should always be used as a source of
symmetry information in preference to the above space-group names.
They are only intended as comments.
;
_shelx_estimated_absorpt_t_min 0.877
_shelx_estimated_absorpt_t_max 0.896

loop_
_space_group_symop_operation_xyz
'x, y, z'
'-x+1/2, -y, z+1/2'
'x+1/2, -y+1/2, -z'
'-x, y+1/2, -z+1/2'

loop_
_atom_site_label
_atom_site_type_symbol
_atom_site_fract_x
_atom_site_fract_y
_atom_site_fract_z
_atom_site_U_iso_or_equiv
_atom_site_adp_type
_atom_site_occupancy
_atom_site_site_symmetry_order
_atom_site_calc_flag
_atom_site_refinement_flags_posn
_atom_site_refinement_flags_adp
_atom_site_refinement_flags_occupancy
_atom_site_disorder_assembly
_atom_site_disorder_group
Cl1 Cl 0.5635(2) 0.58257(6) 0.17813(3) 0.0639(2) Uani 1 1 d . . . . .
Cl2 Cl -0.1091(2) 0.85695(7) 0.29187(3) 0.0635(2) Uani 1 1 d . . . . .
O1 O 0.0486(6) 1.03357(16) 0.07165(7) 0.0526(5) Uani 1 1 d D . . . .
H1O H 0.076(10) 0.990(2) 0.0947(10) 0.079 Uiso 1 1 d D U . . .
O2 O -0.0282(6) 1.13830(16) -0.01337(7) 0.0580(6) Uani 1 1 d . . . . .
N1 N 0.2888(6) 0.86954(18) 0.11908(9) 0.0462(6) Uani 1 1 d . . . . .
N2 N 0.3817(6) 0.80405(19) 0.15969(9) 0.0511(6) Uani 1 1 d . . . . .
C1 C 0.3847(6) 0.9094(2) 0.03056(9) 0.0407(6) Uani 1 1 d . . . . .
C2 C 0.1975(6) 0.9977(2) 0.02967(9) 0.0406(6) Uani 1 1 d . . . . .
C3 C 0.1588(7) 1.0536(2) -0.01676(10) 0.0436(6) Uani 1 1 d . . . . .
C4 C 0.3053(7) 1.0193(2) -0.06085(10) 0.0529(8) Uani 1 1 d . . . . .
H4 H 0.280990 1.055923 -0.091441 0.063 Uiso 1 1 calc R U . . .
C5 C 0.4876(8) 0.9312(3) -0.05996(11) 0.0577(8) Uani 1 1 d . . . . .
H5 H 0.581625 0.908278 -0.090022 0.069 Uiso 1 1 calc R U . . .
C6 C 0.5300(8) 0.8777(2) -0.01501(11) 0.0531(7) Uani 1 1 d . . . . .
H6 H 0.656910 0.819478 -0.014652 0.064 Uiso 1 1 calc R U . . .
C7 C 0.4354(7) 0.8510(2) 0.07726(10) 0.0454(6) Uani 1 1 d . . . . .
H7 H 0.580111 0.797798 0.077020 0.054 Uiso 1 1 calc R U . . .
C8 C 0.1755(7) 0.7862(2) 0.19229(10) 0.0433(6) Uani 1 1 d . . . . .
H8 H -0.017552 0.815862 0.188063 0.052 Uiso 1 1 calc R U . . .
C9 C 0.2348(6) 0.7189(2) 0.23722(10) 0.0384(6) Uani 1 1 d . . . . .
C10 C 0.4098(7) 0.6277(2) 0.23543(10) 0.0442(6) Uani 1 1 d . . . . .
C11 C 0.4597(8) 0.5674(2) 0.27870(12) 0.0559(8) Uani 1 1 d . . . . .
H11 H 0.578168 0.507359 0.276454 0.067 Uiso 1 1 calc R U . . .
C12 C 0.3337(8) 0.5965(3) 0.32511(12) 0.0597(8) Uani 1 1 d . . . . .
H12 H 0.370349 0.556547 0.354312 0.072 Uiso 1 1 calc R U . . .
C13 C 0.1540(8) 0.6841(3) 0.32858(11) 0.0543(8) Uani 1 1 d . . . . .
H13 H 0.064794 0.702856 0.359734 0.065 Uiso 1 1 calc R U . . .
C14 C 0.1081(7) 0.7439(2) 0.28499(10) 0.0439(6) Uani 1 1 d . . . . .
C15 C -0.0503(10) 1.2040(3) -0.05738(12) 0.0743(11) Uani 1 1 d . . . . .
H15A H 0.146096 1.235029 -0.064168 0.111 Uiso 1 1 calc R U . . .
H15B H -0.198696 1.257741 -0.051006 0.111 Uiso 1 1 calc R U . . .
H15C H -0.113212 1.163644 -0.086601 0.111 Uiso 1 1 calc R U . . .

loop_
_atom_site_aniso_label
_atom_site_aniso_U_11
_atom_site_aniso_U_22
_atom_site_aniso_U_33
_atom_site_aniso_U_23
_atom_site_aniso_U_13
_atom_site_aniso_U_12
Cl1 0.0822(6) 0.0538(4) 0.0555(4) -0.0055(4) 0.0063(4) 0.0136(4)
Cl2 0.0727(5) 0.0550(4) 0.0628(5) -0.0072(4) 0.0086(4) 0.0050(4)
O1 0.0699(14) 0.0525(12) 0.0353(10) 0.0009(8) 0.0077(10) 0.0110(11)
O2 0.0781(15) 0.0535(12) 0.0425(11) 0.0082(9) 0.0016(10) 0.0107(12)
N1 0.0520(14) 0.0456(13) 0.0412(13) 0.0106(10) -0.0001(11) -0.0021(11)
N2 0.0489(13) 0.0557(14) 0.0486(13) 0.0156(11) -0.0027(12) 0.0001(12)
C1 0.0438(14) 0.0426(14) 0.0356(13) -0.0029(11) 0.0008(11) -0.0066(12)
C2 0.0476(15) 0.0438(14) 0.0303(12) -0.0054(11) 0.0019(11) -0.0066(12)
C3 0.0493(15) 0.0448(15) 0.0366(13) -0.0002(11) -0.0020(12) -0.0063(13)
C4 0.0604(19) 0.066(2) 0.0325(14) 0.0015(14) 0.0021(13) -0.0094(16)
C5 0.064(2) 0.0714(19) 0.0377(15) -0.0091(14) 0.0109(14) -0.0019(18)
C6 0.0553(17) 0.0555(17) 0.0484(16) -0.0117(13) 0.0075(14) -0.0004(15)
C7 0.0469(16) 0.0408(14) 0.0485(15) 0.0001(12) -0.0020(13) -0.0024(13)
C8 0.0494(16) 0.0414(14) 0.0390(14) 0.0021(11) -0.0062(12) -0.0027(13)
C9 0.0406(13) 0.0377(13) 0.0370(13) 0.0022(10) -0.0051(11) -0.0076(11)
C10 0.0472(15) 0.0433(14) 0.0420(14) 0.0007(12) -0.0037(13) -0.0030(13)
C11 0.0602(18) 0.0476(16) 0.0600(18) 0.0143(14) -0.0070(15) 0.0029(15)
C12 0.066(2) 0.065(2) 0.0481(17) 0.0233(15) -0.0051(16) -0.0039(17)
C13 0.0587(18) 0.069(2) 0.0355(14) 0.0059(14) -0.0006(13) -0.0093(16)
C14 0.0456(15) 0.0442(14) 0.0419(14) -0.0016(12) -0.0026(13) -0.0082(12)
C15 0.098(3) 0.072(2) 0.0529(19) 0.0195(17) -0.001(2) 0.014(2)

loop_
_atom_type_symbol
_atom_type_description
_atom_type_scat_dispersion_real
_atom_type_scat_dispersion_imag
_atom_type_scat_source
C C 0.0033 0.0016 'International Tables Vol C Tables 4.2.6.8 and 6.1.1.4'
H H 0.0000 0.0000 'International Tables Vol C Tables 4.2.6.8 and 6.1.1.4'
N N 0.0061 0.0033 'International Tables Vol C Tables 4.2.6.8 and 6.1.1.4'
O O 0.0106 0.0060 'International Tables Vol C Tables 4.2.6.8 and 6.1.1.4'
Cl Cl 0.1484 0.1585 'International Tables Vol C Tables 4.2.6.8 and 6.1.1.4'

loop_
_geom_angle_atom_site_label_1
_geom_angle_atom_site_label_2
_geom_angle_atom_site_label_3
_geom_angle
_geom_angle_site_symmetry_1
_geom_angle_site_symmetry_3
C2 O1 H1O 107(3) . .
C3 O2 C15 117.5(3) . .
C7 N1 N2 112.4(2) . .
C8 N2 N1 114.2(2) . .
C2 C1 C6 119.0(3) . .
C2 C1 C7 121.7(2) . .
C6 C1 C7 119.3(3) . .
O1 C2 C1 123.0(2) . .
O1 C2 C3 117.3(3) . .
C1 C2 C3 119.8(2) . .
O2 C3 C4 125.7(3) . .
O2 C3 C2 115.0(2) . .
C4 C3 C2 119.3(3) . .
C3 C4 C5 120.8(3) . .
C3 C4 H4 119.6 . .
C5 C4 H4 119.6 . .
C6 C5 C4 120.2(3) . .
C6 C5 H5 119.9 . .
C4 C5 H5 119.9 . .
C5 C6 C1 120.9(3) . .
C5 C6 H6 119.5 . .
C1 C6 H6 119.5 . .
N1 C7 C1 122.6(3) . .
N1 C7 H7 118.7 . .
C1 C7 H7 118.7 . .
N2 C8 C9 121.1(3) . .
N2 C8 H8 119.5 . .
C9 C8 H8 119.5 . .
C10 C9 C14 116.0(2) . .
C10 C9 C8 124.1(2) . .
C14 C9 C8 120.0(3) . .
C11 C10 C9 121.9(3) . .
C11 C10 Cl1 116.8(2) . .
C9 C10 Cl1 121.3(2) . .
C10 C11 C12 119.8(3) . .
C10 C11 H11 120.1 . .
C12 C11 H11 120.1 . .
C13 C12 C11 120.5(3) . .
C13 C12 H12 119.8 . .
C11 C12 H12 119.8 . .
C12 C13 C14 118.9(3) . .
C12 C13 H13 120.5 . .
C14 C13 H13 120.5 . .
C13 C14 C9 122.9(3) . .
C13 C14 Cl2 117.3(2) . .
C9 C14 Cl2 119.8(2) . .
O2 C15 H15A 109.5 . .
O2 C15 H15B 109.5 . .
H15A C15 H15B 109.5 . .
O2 C15 H15C 109.5 . .
H15A C15 H15C 109.5 . .
H15B C15 H15C 109.5 . .

loop_
_geom_bond_atom_site_label_1
_geom_bond_atom_site_label_2
_geom_bond_distance
_geom_bond_site_symmetry_2
Cl1 C10 1.733(3) .
Cl2 C14 1.743(3) .
O1 C2 1.350(3) .
O1 H1O 0.828(13) .
O2 C3 1.362(4) .
O2 C15 1.425(3) .
N1 C7 1.283(3) .
N1 N2 1.409(3) .
N2 C8 1.256(4) .
C1 C2 1.398(4) .
C1 C6 1.403(4) .
C1 C7 1.444(4) .
C2 C3 1.415(4) .
C3 C4 1.384(4) .
C4 C5 1.383(4) .
C4 H4 0.9300 .
C5 C6 1.369(4) .
C5 H5 0.9300 .
C6 H6 0.9300 .
C7 H7 0.9300 .
C8 C9 1.476(4) .
C8 H8 0.9300 .
C9 C10 1.399(4) .
C9 C14 1.396(4) .
C10 C11 1.383(4) .
C11 C12 1.377(4) .
C11 H11 0.9300 .
C12 C13 1.374(5) .
C12 H12 0.9300 .
C13 C14 1.384(4) .
C13 H13 0.9300 .
C15 H15A 0.9600 .
C15 H15B 0.9600 .
C15 H15C 0.9600 .

loop_
_geom_hbond_atom_site_label_D
_geom_hbond_atom_site_label_H
_geom_hbond_atom_site_label_A
_geom_hbond_distance_DH
_geom_hbond_distance_HA
_geom_hbond_distance_DA
_geom_hbond_angle_DHA
_geom_hbond_site_symmetry_A
O1 H1O N1 0.83(3) 1.91(3) 2.657(3) 149(3) .
C15 H15B O2 0.96 2.58 3.439(4) 149 3_475
C14 Cl2 Cg1 1.743(3) 3.7036(16) 3.765(3) 78.47(10) 1_455

loop_
_geom_torsion_atom_site_label_1
_geom_torsion_atom_site_label_2
_geom_torsion_atom_site_label_3
_geom_torsion_atom_site_label_4
_geom_torsion
_geom_torsion_site_symmetry_1
_geom_torsion_site_symmetry_2
_geom_torsion_site_symmetry_3
_geom_torsion_site_symmetry_4
C7 N1 N2 C8 -151.0(3) . . . .
C6 C1 C2 O1 179.9(3) . . . .
C7 C1 C2 O1 -1.0(4) . . . .
C6 C1 C2 C3 -0.3(4) . . . .
C7 C1 C2 C3 178.8(3) . . . .
C15 O2 C3 C4 -7.2(5) . . . .
C15 O2 C3 C2 173.5(3) . . . .
O1 C2 C3 O2 -0.2(4) . . . .
C1 C2 C3 O2 180.0(2) . . . .
O1 C2 C3 C4 -179.6(3) . . . .
C1 C2 C3 C4 0.6(4) . . . .
O2 C3 C4 C5 -179.2(3) . . . .
C2 C3 C4 C5 0.1(4) . . . .
C3 C4 C5 C6 -1.2(5) . . . .
C4 C5 C6 C1 1.5(5) . . . .
C2 C1 C6 C5 -0.8(4) . . . .
C7 C1 C6 C5 -179.9(3) . . . .
N2 N1 C7 C1 -178.8(2) . . . .
C2 C1 C7 N1 7.5(4) . . . .
C6 C1 C7 N1 -173.4(3) . . . .
N1 N2 C8 C9 179.9(2) . . . .
N2 C8 C9 C10 -39.5(4) . . . .
N2 C8 C9 C14 141.8(3) . . . .
C14 C9 C10 C11 -1.4(4) . . . .
C8 C9 C10 C11 179.7(3) . . . .
C14 C9 C10 Cl1 176.3(2) . . . .
C8 C9 C10 Cl1 -2.5(4) . . . .
C9 C10 C11 C12 0.4(5) . . . .
Cl1 C10 C11 C12 -177.4(2) . . . .
C10 C11 C12 C13 1.1(5) . . . .
C11 C12 C13 C14 -1.5(5) . . . .
C12 C13 C14 C9 0.5(4) . . . .
C12 C13 C14 Cl2 -177.6(3) . . . .
C10 C9 C14 C13 1.0(4) . . . .
C8 C9 C14 C13 179.9(3) . . . .
C10 C9 C14 Cl2 179.0(2) . . . .
C8 C9 C14 Cl2 -2.1(4) . . . .

loop_
_geom_extra_tabled_col_1
_geom_extra_tabled_col_2
_geom_extra_tabled_col_3
_geom_extra_tabled_col_4
_geom_extra_tabled_col_5
_geom_extra_tabled_col_6
_geom_extra_tabled_col_7
Contact '<i>R</i> (\%A)' <i>E</i>~ele~ <i>E</i>~pol~ <i>E</i>~dis~ <i>E</i>~rep~ <i>E</i>~tot~
(I)^<i>a</i>^
;
;
;
;
;
;
;
;
;
;
;
;
C15---H15<i>B</i>...O2^i^ 12.93 -12.5 -2.7 -13.1 9.1 -21.1
'C14---Cl2 ...\p(C9--C14)^ii^ + ' 4.36 -4.7 -3.5 -66.8 36.9 -43.0
'N2 ...H8^iii^'
;
;
;
;
;
;
;
;
;
;
;
;
H13...H15<i>A</i>'^iv^ 13.64 -0.6 -0.6 -9.7 5.5 -6.1
(II)^<i>b</i>^
;
;
;
;
;
;
;
;
;
;
;
;
Br1...O1^i^ 10.21 -4.6 -0.9 -7.2 5.4 -7.5
Cl2...H7^ii^ 8.69 -3.9 -0.7 -4.2 0.7 -3.1

_cod_database_fobs_code 2022642
